data_2016106
loop_
_publ_author_name
'Blake, Alexander J.'
'Lippolis, Vito'
'Pivetta, Tiziana'
'Verani, Gaetano'

_publ_section_title
;(1,3-Dimethylimidazolidine-2-selone-\k<i>Se</i>)bis(1,10-phenanthroline-\k^2^<i>N</i>,<i>N</i>')copper(II)
 bis(perchlorate) and
 bis(2,2'-bipyridyl-\k^2^<i>N</i>,<i>N</i>')(imidazolidine-2-thione-\k<i>S</i>)copper(II)
 bis(perchlorate)
;
_journal_coeditor_code SK3135
_journal_issue 8
_journal_name_full 'Acta Crystallographica Section C'
_journal_page_first m364
_journal_page_last m367
_journal_paper_doi 10.1107/S0108270107026753
_journal_volume 63
_journal_year 2007
_chemical_formula_iupac '[Cu (C12 H8 N2)2 (C5 H10 N2 Se)] (Cl O4)2'
_chemical_formula_moiety 'C29 H26 Cu N6 Se 2+, 2(Cl O4 -)'
_chemical_formula_sum 'C29 H26 Cl2 Cu N6 O8 Se'
_chemical_formula_weight 799.96
_chemical_name_systematic
;
(Dimethylimidazolidine-2-selone-\k<i>Se</i>)bis(1,10-phenanthroline-
\k^2^<i>N</i>,<i>N</i>')copper(II) bis(perchlorate)
;
_space_group_IT_number 19
_symmetry_cell_setting orthorhombic
_symmetry_space_group_name_Hall 'P 2ac 2ab'
_symmetry_space_group_name_H-M 'P 21 21 21'
_atom_sites_solution_hydrogens 'included in calculated positions, except for N-Me (found from delta-F)'
_atom_sites_solution_primary direct
_atom_sites_solution_secondary difmap
_audit_creation_method 'enCIFer editing of SHELXL97 CIF output'
_cell_angle_alpha 90.00
_cell_angle_beta 90.00
_cell_angle_gamma 90.00
_cell_formula_units_Z 4
_cell_length_a 11.606(6)
_cell_length_b 12.155(2)
_cell_length_c 22.120(4)
_cell_measurement_reflns_used 25
_cell_measurement_temperature 150(2)
_cell_measurement_theta_max 13.9
_cell_measurement_theta_min 12.5
_cell_volume 3120.5(18)
_computing_cell_refinement STADI4
_computing_data_collection 'STADI4 (Stoe & Cie, 1996)'
_computing_data_reduction 'X-RED (Stoe & Cie, 1996)'
_computing_molecular_graphics 'Mercury (Macrae <i>et al.</i>,  2006)'
_computing_publication_material
;
enCIFer (Allen <i>et al.</i>,  2004),
PLATON (Spek, 2003) and
publCIF (Westrip, 2007)
;
_computing_structure_refinement 'SHELXL97 (Sheldrick, 1997)'
_computing_structure_solution 'SHELXS97 (Sheldrick, 1997)'
_diffrn_ambient_temperature 150(2)
_diffrn_measured_fraction_theta_full 0.993
_diffrn_measured_fraction_theta_max 0.993
_diffrn_measurement_device 'Stoe Stadi-4 four-circle'
_diffrn_measurement_method omega/theta
_diffrn_radiation_monochromator graphite
_diffrn_radiation_source 'fine-focus sealed tube'
_diffrn_radiation_type MoK\a
_diffrn_radiation_wavelength 0.71073
_diffrn_reflns_av_R_equivalents 0.052
_diffrn_reflns_av_sigmaI/netI 0.087
_diffrn_reflns_limit_h_max 13
_diffrn_reflns_limit_h_min -2
_diffrn_reflns_limit_k_max 14
_diffrn_reflns_limit_k_min 0
_diffrn_reflns_limit_l_max 26
_diffrn_reflns_limit_l_min 0
_diffrn_reflns_number 3878
_diffrn_reflns_theta_full 25.06
_diffrn_reflns_theta_max 25.06
_diffrn_reflns_theta_min 2.54
_diffrn_standards_decay_% 'random variation +-5'
_diffrn_standards_interval_time 60
_diffrn_standards_number 3
_exptl_absorpt_coefficient_mu 2.099
_exptl_absorpt_correction_T_max 0.830
_exptl_absorpt_correction_T_min 0.700
_exptl_absorpt_correction_type numerical
_exptl_absorpt_process_details '(X-RED; Stoe & Cie, 1996)'
_exptl_crystal_colour green
_exptl_crystal_density_diffrn 1.703
_exptl_crystal_density_method 'not measured'
_exptl_crystal_description column
_exptl_crystal_F_000 1612
_exptl_crystal_size_max 0.51
_exptl_crystal_size_mid 0.14
_exptl_crystal_size_min 0.10
_refine_diff_density_max 0.80
_refine_diff_density_min -0.67
_refine_ls_abs_structure_details 'Flack (1983), 780 Friedel pairs'
_refine_ls_abs_structure_Flack 0.41(3)
_refine_ls_extinction_method none
_refine_ls_goodness_of_fit_ref 1.23
_refine_ls_hydrogen_treatment constr
_refine_ls_matrix_type full
_refine_ls_number_parameters 427
_refine_ls_number_reflns 3511
_refine_ls_number_restraints 147
_refine_ls_restrained_S_all 1.21
_refine_ls_R_factor_all 0.118
_refine_ls_R_factor_gt 0.0735
_refine_ls_shift/su_max 0.001
_refine_ls_shift/su_mean 0.000
_refine_ls_structure_factor_coef Fsqd
_refine_ls_weighting_details 'calc w=1/[\s^2^(Fo^2^)+24.56P] where P=(Fo^2^+2Fc^2^)/3'
_refine_ls_weighting_scheme calc
_refine_ls_wR_factor_gt 0.119
_refine_ls_wR_factor_ref 0.144
_reflns_number_gt 2621
_reflns_number_total 3511
_reflns_threshold_expression I>2\s(I)
_cod_data_source_file sk3135.cif
_cod_data_source_block I
_cod_database_code 2016106
_cod_database_fobs_code 2016106

loop_
_symmetry_equiv_pos_as_xyz
'x, y, z'
'-x+1/2, -y, z+1/2'
'-x, y+1/2, -z+1/2'
'x+1/2, -y+1/2, -z'

loop_
_atom_site_type_symbol
_atom_site_label
_atom_site_fract_x
_atom_site_fract_y
_atom_site_fract_z
_atom_site_U_iso_or_equiv
_atom_site_adp_type
_atom_site_calc_flag
_atom_site_refinement_flags
_atom_site_occupancy
Cu Cu1 0.14068(15) 0.67758(13) 0.00636(7) 0.0239(4) Uani d . 1
Se Se1 -0.06144(13) 0.65302(13) 0.04170(7) 0.0338(4) Uani d . 1
N N1 -0.1010(11) 0.4356(10) 0.0812(6) 0.039(3) Uani d . 1
N N2 -0.0145(12) 0.5357(11) 0.1509(6) 0.043(4) Uani d . 1
N N1A 0.1896(9) 0.5310(8) 0.0357(5) 0.019(2) Uani d . 1
N N1B 0.0983(10) 0.8274(8) -0.0236(4) 0.025(3) Uani d . 1
N N8A 0.2523(10) 0.7291(9) 0.0764(5) 0.024(3) Uani d . 1
N N8B 0.2065(9) 0.6641(9) -0.0808(4) 0.024(3) Uani d . 1
C C1 -0.0563(14) 0.5337(12) 0.0956(6) 0.029(3) Uani d . 1
C C2A 0.1556(13) 0.4345(10) 0.0128(6) 0.031(3) Uani d U 1
H H2AA 0.1115 0.4326 -0.0234 0.037 Uiso calc R 1
C C2B 0.0425(13) 0.9058(10) 0.0051(6) 0.030(3) Uani d U 1
H H2BA 0.0158 0.8904 0.0448 0.035 Uiso calc R 1
C C2 -0.0890(17) 0.3599(14) 0.1331(9) 0.069(6) Uani d U 1
H H2A -0.0438 0.2940 0.1219 0.083 Uiso calc R 1
H H2B -0.1654 0.3364 0.1483 0.083 Uiso calc R 1
C C3A 0.1854(12) 0.3347(11) 0.0425(6) 0.031(3) Uani d U 1
H H3AA 0.1618 0.2663 0.0258 0.038 Uiso calc R 1
C C3B 0.0203(13) 1.0089(11) -0.0183(6) 0.032(3) Uani d U 1
H H3BA -0.0195 1.0628 0.0048 0.038 Uiso calc R 1
C C3 -0.0273(16) 0.4270(13) 0.1788(8) 0.052(5) Uani d U 1
H H3A -0.0725 0.4319 0.2167 0.062 Uiso calc R 1
H H3B 0.0490 0.3946 0.1881 0.062 Uiso calc R 1
C C4A 0.2466(12) 0.3363(13) 0.0941(6) 0.029(3) Uani d U 1
H H4AA 0.2664 0.2693 0.1136 0.035 Uiso calc R 1
C C4B 0.0572(13) 1.0311(11) -0.0758(6) 0.027(3) Uani d U 1
H H4BA 0.0436 1.1013 -0.0932 0.033 Uiso calc R 1
C C4 -0.1544(16) 0.4001(15) 0.0252(8) 0.068(6) Uani d . 1
H H4A -0.1426 0.4564 -0.0059 0.102 Uiso calc R 1
H H4B -0.2371 0.3892 0.0316 0.102 Uiso calc R 1
H H4C -0.1194 0.3308 0.0119 0.102 Uiso calc R 1
C C5A 0.2815(13) 0.4375(11) 0.1193(6) 0.027(3) Uani d U 1
C C5B 0.1151(12) 0.9501(11) -0.1089(5) 0.023(3) Uani d U 1
C C5 0.0314(13) 0.6300(15) 0.1827(7) 0.051(5) Uani d . 1
H H5A 0.0257 0.6953 0.1569 0.077 Uiso calc R 1
H H5B 0.1124 0.6166 0.1929 0.077 Uiso calc R 1
H H5C -0.0128 0.6420 0.2199 0.077 Uiso calc R 1
C C6A 0.2527(12) 0.5344(11) 0.0863(6) 0.020(3) Uani d U 1
C C6B 0.1324(12) 0.8472(11) -0.0803(5) 0.024(3) Uani d U 1
C C7A 0.2863(12) 0.6382(11) 0.1097(6) 0.023(3) Uani d U 1
C C7B 0.1887(12) 0.7625(10) -0.1113(6) 0.021(3) Uani d U 1
C C9A 0.2835(12) 0.8261(12) 0.0970(6) 0.031(3) Uani d U 1
H H9A 0.2584 0.8896 0.0757 0.037 Uiso calc R 1
C C9B 0.2600(13) 0.5841(13) -0.1080(6) 0.030(4) Uani d U 1
H H9B 0.2712 0.5169 -0.0868 0.036 Uiso calc R 1
C C10A 0.3509(13) 0.8409(12) 0.1480(6) 0.030(3) Uani d U 1
H H10A 0.3740 0.9126 0.1601 0.037 Uiso calc R 1
C C10B 0.3021(13) 0.5930(12) -0.1679(6) 0.032(4) Uani d U 1
H H10B 0.3428 0.5335 -0.1858 0.039 Uiso calc R 1
C C11A 0.3838(14) 0.7505(12) 0.1809(6) 0.033(3) Uani d U 1
H H11A 0.4299 0.7599 0.2161 0.040 Uiso calc R 1
C C11B 0.2840(13) 0.6880(12) -0.1999(6) 0.030(3) Uani d U 1
H H11B 0.3096 0.6941 -0.2406 0.036 Uiso calc R 1
C C12A 0.3506(12) 0.6459(11) 0.1635(6) 0.029(3) Uani d U 1
C C12B 0.2278(12) 0.7749(11) -0.1721(6) 0.024(3) Uani d U 1
C C13A 0.3763(13) 0.5465(12) 0.1953(6) 0.033(3) Uani d U 1
H H13A 0.4164 0.5504 0.2327 0.039 Uiso calc R 1
C C13B 0.2076(12) 0.8823(11) -0.1986(6) 0.025(3) Uani d U 1
H H13B 0.2321 0.8952 -0.2390 0.031 Uiso calc R 1
C C14A 0.3449(12) 0.4476(12) 0.1735(6) 0.028(3) Uani d U 1
H H14A 0.3659 0.3830 0.1950 0.034 Uiso calc R 1
C C14B 0.1566(13) 0.9629(12) -0.1689(6) 0.031(3) Uani d U 1
H H14B 0.1474 1.0320 -0.1883 0.037 Uiso calc R 1
Cl Cl1 0.0915(3) 1.0784(3) 0.14224(15) 0.0303(9) Uani d D 1
O O1 0.1762(8) 1.0799(8) 0.0951(4) 0.036(3) Uani d D 1
O O2 0.0995(11) 0.9775(7) 0.1751(5) 0.063(4) Uani d D 1
O O3 -0.0213(7) 1.0883(9) 0.1163(5) 0.044(3) Uani d D 1
O O4 0.1106(9) 1.1699(7) 0.1823(4) 0.042(3) Uani d D 1
Cl Cl2 0.5385(3) 0.1680(3) 0.14352(16) 0.0367(9) Uani d D 1
O O5 0.4999(10) 0.2082(8) 0.0860(4) 0.048(3) Uani d D 1
O O6 0.5548(12) 0.0535(7) 0.1415(6) 0.075(4) Uani d D 1
O O7 0.4506(11) 0.1907(12) 0.1875(4) 0.090(6) Uani d D 1
O O8 0.6399(12) 0.2210(12) 0.1618(6) 0.116(7) Uani d D 1

loop_
_atom_site_aniso_label
_atom_site_aniso_U_11
_atom_site_aniso_U_22
_atom_site_aniso_U_33
_atom_site_aniso_U_12
_atom_site_aniso_U_13
_atom_site_aniso_U_23
Cu1 0.0288(9) 0.0211(8) 0.0217(8) 0.0049(9) 0.0008(8) 0.0019(7)
Se1 0.0278(8) 0.0404(9) 0.0331(7) 0.0089(8) 0.0055(8) 0.0105(7)
N1 0.026(8) 0.041(8) 0.050(8) 0.002(7) 0.006(7) 0.002(7)
N2 0.036(8) 0.057(9) 0.035(7) 0.004(8) -0.003(7) 0.011(7)
N1A 0.016(6) 0.021(6) 0.020(5) -0.007(5) -0.003(5) -0.001(5)
N1B 0.036(7) 0.008(5) 0.030(6) 0.006(6) -0.002(5) 0.007(5)
N8A 0.028(7) 0.022(6) 0.024(6) 0.005(6) 0.006(6) -0.006(5)
N8B 0.023(6) 0.026(6) 0.022(5) 0.001(6) -0.001(5) 0.002(6)
C1 0.025(8) 0.037(8) 0.024(7) 0.012(8) 0.005(7) -0.010(7)
C2A 0.032(9) 0.028(7) 0.032(7) 0.005(7) 0.000(7) -0.004(6)
C2B 0.035(9) 0.026(6) 0.027(7) 0.016(7) 0.006(7) -0.003(5)
C2 0.058(14) 0.032(10) 0.117(16) 0.001(10) 0.010(12) 0.014(10)
C3A 0.037(8) 0.025(6) 0.038(6) 0.017(7) 0.012(6) -0.011(6)
C3B 0.040(10) 0.028(6) 0.027(6) 0.008(7) -0.013(6) -0.003(5)
C3 0.050(12) 0.051(11) 0.055(11) 0.019(9) 0.018(8) 0.030(8)
C4A 0.022(8) 0.029(5) 0.036(6) 0.010(7) 0.016(5) 0.005(5)
C4B 0.023(8) 0.023(6) 0.035(6) -0.001(6) -0.013(6) 0.003(5)
C4 0.047(12) 0.061(12) 0.096(16) -0.013(11) -0.006(12) -0.034(11)
C5A 0.028(8) 0.029(5) 0.025(6) 0.023(6) 0.005(5) 0.000(5)
C5B 0.023(8) 0.025(5) 0.020(5) -0.002(6) -0.011(5) 0.009(4)
C5 0.017(9) 0.104(15) 0.032(8) -0.002(10) 0.000(7) -0.016(10)
C6A 0.023(8) 0.024(5) 0.013(6) 0.008(6) 0.013(5) 0.001(4)
C6B 0.024(7) 0.027(6) 0.020(5) 0.003(7) -0.003(5) 0.006(4)
C7A 0.022(8) 0.029(5) 0.019(6) -0.009(6) 0.008(5) 0.007(5)
C7B 0.024(8) 0.018(5) 0.022(5) -0.015(5) 0.000(6) -0.002(4)
C9A 0.029(8) 0.026(8) 0.037(7) 0.007(8) -0.001(6) 0.001(7)
C9B 0.035(9) 0.034(9) 0.022(6) 0.002(8) 0.003(7) 0.000(6)
C10A 0.035(8) 0.027(5) 0.030(6) -0.007(8) 0.007(6) -0.002(6)
C10B 0.040(10) 0.029(6) 0.027(6) 0.004(7) 0.015(7) -0.008(5)
C11A 0.035(10) 0.039(5) 0.026(7) -0.006(7) -0.001(6) 0.002(5)
C11B 0.032(9) 0.037(6) 0.022(6) 0.000(7) 0.003(6) -0.002(5)
C12A 0.020(7) 0.032(4) 0.035(7) 0.006(7) -0.007(6) 0.003(5)
C12B 0.019(8) 0.031(5) 0.021(5) -0.003(6) -0.003(6) 0.001(5)
C13A 0.024(9) 0.042(5) 0.031(7) -0.001(7) 0.002(6) 0.014(5)
C13B 0.013(7) 0.038(6) 0.026(6) -0.008(6) -0.003(6) 0.010(5)
C14A 0.018(8) 0.039(5) 0.029(6) 0.001(7) 0.005(5) 0.018(5)
C14B 0.032(9) 0.031(6) 0.029(6) 0.003(7) -0.006(6) 0.016(5)
Cl1 0.036(2) 0.0304(19) 0.0246(17) 0.0007(18) 0.0027(17) 0.0046(16)
O1 0.049(7) 0.027(5) 0.030(5) -0.009(5) 0.019(5) -0.001(5)
O2 0.086(11) 0.037(6) 0.066(8) 0.012(7) 0.012(8) 0.028(6)
O3 0.024(6) 0.056(7) 0.052(7) -0.003(6) -0.008(5) -0.017(6)
O4 0.052(7) 0.046(6) 0.027(5) -0.011(7) -0.003(5) -0.013(5)
Cl2 0.050(2) 0.0249(18) 0.0354(19) -0.002(2) -0.0018(18) -0.0006(17)
O5 0.076(9) 0.050(7) 0.017(5) 0.003(7) -0.011(6) 0.009(5)
O6 0.098(11) 0.028(6) 0.099(10) 0.027(8) -0.001(10) 0.013(7)
O7 0.084(11) 0.141(14) 0.045(7) 0.073(12) 0.011(8) -0.003(9)
O8 0.115(15) 0.152(15) 0.083(10) -0.086(14) -0.027(11) 0.031(10)

loop_
_atom_type_symbol
_atom_type_description
_atom_type_scat_dispersion_real
_atom_type_scat_dispersion_imag
_atom_type_scat_source
C C 0.0033 0.0016 'International Tables Vol C Tables 4.2.6.8 and 6.1.1.4'
H H 0.0000 0.0000 'International Tables Vol C Tables 4.2.6.8 and 6.1.1.4'
N N 0.0061 0.0033 'International Tables Vol C Tables 4.2.6.8 and 6.1.1.4'
O O 0.0106 0.0060 'International Tables Vol C Tables 4.2.6.8 and 6.1.1.4'
Cl Cl 0.1484 0.1585 'International Tables Vol C Tables 4.2.6.8 and 6.1.1.4'
Cu Cu 0.31 1.2651 'International Tables Vol C Tables 4.2.6.8 and 6.1.1.4'
Se Se -0.0929 2.2259 'International Tables Vol C Tables 4.2.6.8 and 6.1.1.4'

loop_
_geom_angle_atom_site_label_1
_geom_angle_atom_site_label_2
_geom_angle_atom_site_label_3
_geom_angle
_geom_angle_publ_flag
N1A Cu1 N1B 177.6(5) y
N1A Cu1 N8B 97.4(4) y
N1B Cu1 N8B 81.6(4) y
N1A Cu1 N8A 81.4(4) y
N1B Cu1 N8A 97.1(4) y
N8B Cu1 N8A 118.5(4) y
N1A Cu1 Se1 93.4(3) y
N1B Cu1 Se1 88.9(3) y
N8B Cu1 Se1 128.8(3) y
N8A Cu1 Se1 112.5(3) y
C1 Se1 Cu1 105.2(5) ?
C1 N1 C4 129.3(13) ?
C1 N1 C2 109.5(13) ?
C4 N1 C2 121.3(14) ?
C1 N2 C5 127.0(14) ?
C1 N2 C3 109.7(14) ?
C5 N2 C3 123.1(13) ?
C6A N1A C2A 120.4(11) ?
C6A N1A Cu1 113.8(8) ?
C2A N1A Cu1 125.5(9) ?
C2B N1B C6B 117.9(11) ?
C2B N1B Cu1 128.4(9) ?
C6B N1B Cu1 113.7(9) ?
C9A N8A C7A 116.9(11) ?
C9A N8A Cu1 133.5(10) ?
C7A N8A Cu1 109.1(8) ?
C9B N8B C7B 119.4(11) ?
C9B N8B Cu1 131.5(9) ?
C7B N8B Cu1 109.1(8) ?
N2 C1 N1 112.3(13) ?
N2 C1 Se1 126.0(12) ?
N1 C1 Se1 121.6(10) ?
N1A C2A C3A 120.0(13) ?
N1A C2A H2AA 120.0 ?
C3A C2A H2AA 120.0 ?
N1B C2B C3B 124.7(13) ?
N1B C2B H2BA 117.7 ?
C3B C2B H2BA 117.7 ?
N1 C2 C3 103.5(13) ?
N1 C2 H2A 111.1 ?
C3 C2 H2A 111.1 ?
N1 C2 H2B 111.1 ?
C3 C2 H2B 111.1 ?
H2A C2 H2B 109.0 ?
C4A C3A C2A 120.5(14) ?
C4A C3A H3AA 119.7 ?
C2A C3A H3AA 119.7 ?
C4B C3B C2B 117.9(14) ?
C4B C3B H3BA 121.0 ?
C2B C3B H3BA 121.0 ?
N2 C3 C2 104.9(14) ?
N2 C3 H3A 110.8 ?
C2 C3 H3A 110.8 ?
N2 C3 H3B 110.8 ?
C2 C3 H3B 110.8 ?
H3A C3 H3B 108.9 ?
C3A C4A C5A 120.0(14) ?
C3A C4A H4AA 120.0 ?
C5A C4A H4AA 120.0 ?
C3B C4B C5B 119.9(13) ?
C3B C4B H4BA 120.0 ?
C5B C4B H4BA 120.0 ?
N1 C4 H4A 109.5 ?
N1 C4 H4B 109.5 ?
H4A C4 H4B 109.5 ?
N1 C4 H4C 109.5 ?
H4A C4 H4C 109.5 ?
H4B C4 H4C 109.5 ?
C4A C5A C14A 124.1(13) ?
C4A C5A C6A 116.8(12) ?
C14A C5A C6A 119.0(13) ?
C4B C5B C6B 117.1(12) ?
C4B C5B C14B 125.1(12) ?
C6B C5B C14B 117.8(13) ?
N2 C5 H5A 109.5 ?
N2 C5 H5B 109.5 ?
H5A C5 H5B 109.5 ?
N2 C5 H5C 109.5 ?
H5A C5 H5C 109.5 ?
H5B C5 H5C 109.5 ?
N1A C6A C7A 118.9(12) ?
N1A C6A C5A 122.1(12) ?
C7A C6A C5A 118.9(12) ?
N1B C6B C7B 117.7(12) ?
N1B C6B C5B 122.5(12) ?
C7B C6B C5B 119.8(11) ?
N8A C7A C12A 123.2(12) ?
N8A C7A C6A 115.9(11) ?
C12A C7A C6A 120.9(12) ?
N8B C7B C6B 117.8(11) ?
N8B C7B C12B 120.0(12) ?
C6B C7B C12B 122.2(12) ?
N8A C9A C10A 123.7(14) ?
N8A C9A H9A 118.2 ?
C10A C9A H9A 118.2 ?
N8B C9B C10B 122.7(14) ?
N8B C9B H9B 118.6 ?
C10B C9B H9B 118.6 ?
C11A C10A C9A 119.1(14) ?
C11A C10A H10A 120.5 ?
C9A C10A H10A 120.5 ?
C11B C10B C9B 119.7(14) ?
C11B C10B H10B 120.2 ?
C9B C10B H10B 120.2 ?
C10A C11A C12A 120.7(13) ?
C10A C11A H11A 119.7 ?
C12A C11A H11A 119.7 ?
C10B C11B C12B 119.0(13) ?
C10B C11B H11B 120.5 ?
C12B C11B H11B 120.5 ?
C11A C12A C7A 116.4(12) ?
C11A C12A C13A 125.6(12) ?
C7A C12A C13A 118.1(13) ?
C11B C12B C7B 119.2(13) ?
C11B C12B C13B 125.7(13) ?
C7B C12B C13B 115.1(13) ?
C14A C13A C12A 121.4(13) ?
C14A C13A H13A 119.3 ?
C12A C13A H13A 119.3 ?
C14B C13B C12B 122.6(13) ?
C14B C13B H13B 118.7 ?
C12B C13B H13B 118.7 ?
C13A C14A C5A 121.6(13) ?
C13A C14A H14A 119.2 ?
C5A C14A H14A 119.2 ?
C13B C14B C5B 122.4(13) ?
C13B C14B H14B 118.8 ?
C5B C14B H14B 118.8 ?
O2 Cl1 O3 109.6(7) ?
O2 Cl1 O1 109.6(6) ?
O3 Cl1 O1 109.5(6) ?
O2 Cl1 O4 109.9(6) ?
O3 Cl1 O4 108.9(6) ?
O1 Cl1 O4 109.4(6) ?
O8 Cl2 O6 110.6(9) ?
O8 Cl2 O5 111.2(7) ?
O6 Cl2 O5 110.5(7) ?
O8 Cl2 O7 108.2(8) ?
O6 Cl2 O7 107.9(8) ?
O5 Cl2 O7 108.3(7) ?

loop_
_geom_bond_atom_site_label_1
_geom_bond_atom_site_label_2
_geom_bond_distance
_geom_bond_publ_flag
Cu1 N1A 1.980(10) y
Cu1 N1B 1.999(10) y
Cu1 N8B 2.080(10) y
Cu1 N8A 2.114(11) y
Cu1 Se1 2.491(3) y
Se1 C1 1.878(14) ?
N1 C1 1.340(18) ?
N1 C4 1.451(19) ?
N1 C2 1.48(2) ?
N2 C1 1.317(17) ?
N2 C5 1.447(19) ?
N2 C3 1.467(18) ?
N1A C6A 1.337(16) ?
N1A C2A 1.338(15) ?
N1B C2B 1.316(15) ?
N1B C6B 1.336(14) ?
N8A C9A 1.316(17) ?
N8A C7A 1.385(16) ?
N8B C9B 1.301(17) ?
N8B C7B 1.389(16) ?
C2A C3A 1.423(18) ?
C2A H2AA 0.9500 ?
C2B C3B 1.380(17) ?
C2B H2BA 0.9500 ?
C2 C3 1.48(2) ?
C2 H2A 0.9900 ?
C2 H2B 0.9900 ?
C3A C4A 1.344(19) ?
C3A H3AA 0.9500 ?
C3B C4B 1.370(18) ?
C3B H3BA 0.9500 ?
C3 H3A 0.9900 ?
C3 H3B 0.9900 ?
C4A C5A 1.41(2) ?
C4A H4AA 0.9500 ?
C4B C5B 1.399(18) ?
C4B H4BA 0.9500 ?
C4 H4A 0.9800 ?
C4 H4B 0.9800 ?
C4 H4C 0.9800 ?
C5A C14A 1.411(19) ?
C5A C6A 1.425(18) ?
C5B C6B 1.416(17) ?
C5B C14B 1.420(18) ?
C5 H5A 0.9800 ?
C5 H5B 0.9800 ?
C5 H5C 0.9800 ?
C6A C7A 1.418(18) ?
C6B C7B 1.398(18) ?
C7A C12A 1.409(18) ?
C7B C12B 1.428(17) ?
C9A C10A 1.385(18) ?
C9A H9A 0.9500 ?
C9B C10B 1.417(18) ?
C9B H9B 0.9500 ?
C10A C11A 1.371(19) ?
C10A H10A 0.9500 ?
C10B C11B 1.370(18) ?
C10B H10B 0.9500 ?
C11A C12A 1.384(19) ?
C11A H11A 0.9500 ?
C11B C12B 1.386(19) ?
C11B H11B 0.9500 ?
C12A C13A 1.429(18) ?
C12B C13B 1.451(18) ?
C13A C14A 1.346(19) ?
C13A H13A 0.9500 ?
C13B C14B 1.320(19) ?
C13B H13B 0.9500 ?
C14A H14A 0.9500 ?
C14B H14B 0.9500 ?
Cl1 O2 1.429(8) ?
Cl1 O3 1.434(8) ?
Cl1 O1 1.434(8) ?
Cl1 O4 1.439(8) ?
Cl2 O8 1.401(10) ?
Cl2 O6 1.406(8) ?
Cl2 O5 1.434(8) ?
Cl2 O7 1.437(9) ?

loop_
_geom_torsion_atom_site_label_1
_geom_torsion_atom_site_label_2
_geom_torsion_atom_site_label_3
_geom_torsion_atom_site_label_4
_geom_torsion
C5 N2 C1 N1 -174.7(14)
C3 N2 C1 N1 1.8(18)
C5 N2 C1 Se1 3(2)
C3 N2 C1 Se1 179.3(12)
C4 N1 C1 N2 -179.7(15)
C2 N1 C1 N2 0.1(18)
C4 N1 C1 Se1 3(2)
C2 N1 C1 Se1 -177.5(11)
C6A N1A C2A C3A 1(2)
C6B N1B C2B C3B -2(2)
C1 N1 C2 C3 -1.9(18)
C4 N1 C2 C3 177.9(14)
N1A C2A C3A C4A 1(2)
N1B C2B C3B C4B 1(2)
C1 N2 C3 C2 -2.9(19)
C5 N2 C3 C2 173.7(14)
N1 C2 C3 N2 2.8(18)
C2A C3A C4A C5A 0(2)
C2B C3B C4B C5B 0(2)
C3A C4A C5A C14A 179.4(13)
C3A C4A C5A C6A -2(2)
C3B C4B C5B C6B 0(2)
C3B C4B C5B C14B 179.5(14)
C2A N1A C6A C7A -179.4(13)
C2A N1A C6A C5A -3(2)
C4A C5A C6A N1A 4(2)
C14A C5A C6A N1A -177.7(12)
C4A C5A C6A C7A -179.8(13)
C14A C5A C6A C7A -2(2)
C2B N1B C6B C7B -178.2(13)
C2B N1B C6B C5B 3(2)
C4B C5B C6B N1B -2(2)
C14B C5B C6B N1B 178.9(13)
C4B C5B C6B C7B 179.4(12)
C14B C5B C6B C7B 0(2)
C9A N8A C7A C12A 0(2)
C9A N8A C7A C6A -179.4(13)
N1A C6A C7A N8A -1.6(18)
C5A C6A C7A N8A -177.9(13)
N1A C6A C7A C12A 178.5(13)
C5A C6A C7A C12A 2(2)
C9B N8B C7B C6B -179.1(12)
C9B N8B C7B C12B 1(2)
N1B C6B C7B N8B -0.7(19)
C5B C6B C7B N8B 178.3(12)
N1B C6B C7B C12B 179.5(12)
C5B C6B C7B C12B -1(2)
C7A N8A C9A C10A 2(2)
C7B N8B C9B C10B 0(2)
N8A C9A C10A C11A -3(2)
N8B C9B C10B C11B -2(2)
C9A C10A C11A C12A 0(2)
C9B C10B C11B C12B 2(2)
C10A C11A C12A C7A 2(2)
C10A C11A C12A C13A -177.7(15)
N8A C7A C12A C11A -3(2)
C6A C7A C12A C11A 177.0(14)
N8A C7A C12A C13A 177.3(13)
C6A C7A C12A C13A -3(2)
C10B C11B C12B C7B -1(2)
C10B C11B C12B C13B 176.5(14)
N8B C7B C12B C11B 0(2)
C6B C7B C12B C11B 179.4(13)
N8B C7B C12B C13B -178.2(12)
C6B C7B C12B C13B 1.6(19)
C11A C12A C13A C14A -176.9(16)
C7A C12A C13A C14A 3(2)
C11B C12B C13B C14B -177.8(15)
C7B C12B C13B C14B 0(2)
C12A C13A C14A C5A -2(2)
C4A C5A C14A C13A 179.7(14)
C6A C5A C14A C13A 2(2)
C12B C13B C14B C5B -1(2)
C4B C5B C14B C13B -177.9(14)
C6B C5B C14B C13B 2(2)
